data_2241243
loop_
_publ_author_name
'Touati, Mohamed El Mehdi'
'Elleuch, S.'
'Boughzala, Habib'

_publ_section_title
;
 Synthesis and structural studies of a new complex of
 <i>catena</i>-poly[<i>p</i>-anisidinium
 [[diiodidobismuthate(III)]-di-\m-iodido] dihydrate]
;
_journal_coeditor_code VN2100
_journal_issue 11
_journal_name_full 'Acta Crystallographica Section E'
_journal_page_first 1352
_journal_page_last 1355
_journal_paper_doi 10.1107/S2056989015019489
_journal_volume 71
_journal_year 2015
_chemical_formula_iupac '(C7 H10 N O) [Bi I4], 2H2 O'
_chemical_formula_moiety 'C7 H10 N O +, Bi I4 -, 2(H2 O)'
_chemical_formula_sum 'C7 H14 Bi I4 N O3'
_chemical_formula_weight 876.77
_chemical_name_common
;
<i>catena</i>-Poly[<i>p</i>-4-methoxyanilinium
[[diiodidobismuthate(III)]-di-\m-iodido] dihydrate]
;
_chemical_name_systematic
;
<i>catena</i>-Poly[<i>p</i>-anisidinium
[[diiodidobismuthate(III)]-di-\m-iodido]] dihydrate]
;
_space_group_crystal_system monoclinic
_space_group_IT_number 14
_space_group_name_Hall '-P 2yn'
_space_group_name_H-M_alt 'P 1 21/n 1'
_symmetry_space_group_name_Hall '-P 2yn'
_symmetry_space_group_name_H-M 'P 1 21/n 1'
_atom_sites_solution_hydrogens geom
_atom_sites_solution_primary direct
_atom_sites_solution_secondary difmap
_audit_creation_method SHELXL-2014/6
_cell_angle_alpha 90
_cell_angle_beta 94.970(10)
_cell_angle_gamma 90
_cell_formula_units_Z 4
_cell_length_a 7.779(2)
_cell_length_b 12.747(2)
_cell_length_c 18.252(3)
_cell_measurement_reflns_used 25
_cell_measurement_temperature 293(2)
_cell_measurement_theta_max 15
_cell_measurement_theta_min 10
_cell_volume 1803.0(6)
_computing_cell_refinement
;
CAD-4 EXPRESS (Enraf--Nonius, 1994)
;
_computing_data_collection
;
CAD-4 EXPRESS (Enraf--Nonius, 1994)
;
_computing_data_reduction
;
XCAD4 (Harms & Wocadlo, 1995)
;
_computing_molecular_graphics
;
DIAMOND (Brandenburg, 2008)
;
_computing_publication_material
;
publCIF (Westrip, 2010)
;
_computing_structure_refinement
;
SHELXL2014 (Sheldrick, 2015)
;
_computing_structure_solution
;
SHELXS97 (Sheldrick, 2008)
;
_diffrn_ambient_temperature 293(2)
_diffrn_measured_fraction_theta_full 1.000
_diffrn_measured_fraction_theta_max 0.998
_diffrn_measurement_device_type 'Enraf--Nonius CAD-4'
_diffrn_measurement_method 'omega/2theta scans'
_diffrn_radiation_monochromator graphite
_diffrn_radiation_source 'fine-focus sealed tube'
_diffrn_radiation_type MoK\a
_diffrn_radiation_wavelength 0.71073
_diffrn_reflns_av_R_equivalents 0.0345
_diffrn_reflns_av_sigmaI/netI 0.0453
_diffrn_reflns_limit_h_max 1
_diffrn_reflns_limit_h_min -9
_diffrn_reflns_limit_k_max 16
_diffrn_reflns_limit_k_min -1
_diffrn_reflns_limit_l_max 23
_diffrn_reflns_limit_l_min -23
_diffrn_reflns_number 5050
_diffrn_reflns_theta_full 25.242
_diffrn_reflns_theta_max 26.996
_diffrn_reflns_theta_min 2.240
_diffrn_standards_decay_% 1
_diffrn_standards_interval_time 120
_diffrn_standards_number 2
_exptl_absorpt_coefficient_mu 16.622
_exptl_absorpt_correction_T_max 0.0360
_exptl_absorpt_correction_T_min 0.0139
_exptl_absorpt_correction_type psi-scan
_exptl_absorpt_process_details
;
(North <i>et al.</i>,  1968)
;
_exptl_crystal_colour red
_exptl_crystal_density_diffrn 3.230
_exptl_crystal_density_method 'not measured'
_exptl_crystal_description prism
_exptl_crystal_F_000 1528
_exptl_crystal_size_max 0.6
_exptl_crystal_size_mid 0.2
_exptl_crystal_size_min 0.1
_refine_diff_density_max 1.678
_refine_diff_density_min -2.011
_refine_ls_extinction_method none
_refine_ls_goodness_of_fit_ref 1.046
_refine_ls_hydrogen_treatment constr
_refine_ls_matrix_type full
_refine_ls_number_parameters 147
_refine_ls_number_reflns 3923
_refine_ls_number_restraints 0
_refine_ls_restrained_S_all 1.046
_refine_ls_R_factor_all 0.0563
_refine_ls_R_factor_gt 0.0352
_refine_ls_shift/su_max 0.001
_refine_ls_shift/su_mean 0.000
_refine_ls_structure_factor_coef Fsqd
_refine_ls_weighting_details 'w=1/[\s^2^(Fo^2^)+(0.0317P)^2^+8.0053P] where P=(Fo^2^+2Fc^2^)/3'
_refine_ls_weighting_scheme calc
_refine_ls_wR_factor_gt 0.0739
_refine_ls_wR_factor_ref 0.0802
_reflns_number_gt 3064
_reflns_number_total 3923
_reflns_threshold_expression 'I > 2\s(I)'
_cod_data_source_file vn2100sup1.cif
_cod_data_source_block I
_cod_database_code 2241243
_shelx_space_group_comment
;
The symmetry employed for this shelxl refinement is uniquely defined
by the following loop, which should always be used as a source of
symmetry information in preference to the above space-group names.
They are only intended as comments.
;
_shelxl_version_number 2014/6

loop_
_space_group_symop_operation_xyz
'x, y, z'
'-x+1/2, y+1/2, -z+1/2'
'-x, -y, -z'
'x-1/2, -y-1/2, z-1/2'

loop_
_atom_site_type_symbol
_atom_site_label
_atom_site_fract_x
_atom_site_fract_y
_atom_site_fract_z
_atom_site_U_iso_or_equiv
_atom_site_adp_type
_atom_site_calc_flag
_atom_site_occupancy
Bi Bi 0.73731(4) 0.51922(2) 0.43418(2) 0.02320(9) Uani d 1
I I1 0.93941(7) 0.62637(5) 0.57383(3) 0.03934(16) Uani d 1
I I2 0.86930(9) 0.67240(5) 0.33633(4) 0.04831(18) Uani d 1
I I3 0.56183(8) 0.38519(5) 0.31619(3) 0.04102(16) Uani d 1
I I4 0.58407(7) 0.35207(5) 0.55223(3) 0.03656(15) Uani d 1
N N 0.2818(12) 0.0413(8) 0.2801(5) 0.059(2) Uani d 1
H HA 0.1983 0.0059 0.2544 0.071 Uiso calc 1
H HB 0.3839 0.0176 0.2689 0.071 Uiso calc 1
H HC 0.2726 0.1092 0.2690 0.071 Uiso calc 1
C C1 0.2662(13) 0.0267(9) 0.3590(6) 0.048(3) Uani d 1
C C2 0.1996(13) -0.0648(9) 0.3862(6) 0.051(3) Uani d 1
H H2 0.1622 -0.1179 0.3536 0.061 Uiso calc 1
C C3 0.1880(13) -0.0783(8) 0.4581(6) 0.047(2) Uani d 1
H H3 0.1400 -0.1396 0.4750 0.056 Uiso calc 1
C C4 0.2466(12) -0.0020(7) 0.5077(6) 0.040(2) Uani d 1
C C5 0.3162(13) 0.0920(8) 0.4821(6) 0.050(3) Uani d 1
H H5 0.3546 0.1446 0.5148 0.060 Uiso calc 1
C C6 0.3261(13) 0.1043(8) 0.4071(6) 0.051(3) Uani d 1
H H6 0.3734 0.1651 0.3892 0.061 Uiso calc 1
C C7 0.1791(15) -0.1049(9) 0.6110(6) 0.062(3) Uani d 1
H H7A 0.0657 -0.1186 0.5879 0.093 Uiso calc 1
H H7B 0.1738 -0.0991 0.6632 0.093 Uiso calc 1
H H7C 0.2550 -0.1613 0.6006 0.093 Uiso calc 1
O O 0.2425(9) -0.0092(6) 0.5833(4) 0.0522(18) Uani d 1
O OW1 0.9289(10) 0.4148(6) 0.2103(4) 0.063(2) Uani d 1
H HW1A 0.8384 0.3981 0.2307 0.095 Uiso d 1
H HW1B 0.9222 0.3883 0.1675 0.095 Uiso d 1
O OW2 0.1501(15) 0.2339(8) 0.2484(5) 0.110(4) Uani d 1
H HW2A 0.1889 0.2855 0.2745 0.166 Uiso d 1
H HW2B 0.0502 0.2499 0.2291 0.166 Uiso d 1

loop_
_atom_site_aniso_label
_atom_site_aniso_U_11
_atom_site_aniso_U_22
_atom_site_aniso_U_33
_atom_site_aniso_U_12
_atom_site_aniso_U_13
_atom_site_aniso_U_23
Bi 0.02239(16) 0.02297(16) 0.02394(14) -0.00093(13) 0.00020(11) -0.00034(12)
I1 0.0305(3) 0.0385(3) 0.0470(3) 0.0095(3) -0.0082(2) -0.0207(3)
I2 0.0548(4) 0.0413(4) 0.0509(4) -0.0060(3) 0.0163(3) 0.0164(3)
I3 0.0403(3) 0.0472(4) 0.0342(3) -0.0063(3) -0.0044(2) -0.0136(3)
I4 0.0313(3) 0.0287(3) 0.0509(3) 0.0086(2) 0.0110(3) 0.0120(3)
N 0.056(6) 0.059(6) 0.061(6) 0.007(5) 0.001(5) 0.001(5)
C1 0.034(5) 0.045(6) 0.066(7) 0.008(5) 0.001(5) -0.001(5)
C2 0.050(6) 0.040(6) 0.060(7) 0.002(5) -0.007(5) -0.012(5)
C3 0.046(6) 0.025(5) 0.069(7) 0.000(4) 0.005(5) 0.002(5)
C4 0.027(5) 0.030(5) 0.063(6) 0.005(4) -0.001(4) 0.005(4)
C5 0.045(6) 0.028(5) 0.073(7) -0.001(5) -0.010(5) -0.002(5)
C6 0.045(6) 0.034(6) 0.073(7) -0.006(5) 0.005(5) 0.010(5)
C7 0.060(7) 0.052(7) 0.071(8) -0.008(6) -0.010(6) 0.018(6)
O 0.051(4) 0.042(4) 0.062(5) -0.007(3) -0.006(4) 0.000(4)
OW1 0.063(5) 0.068(5) 0.061(5) -0.007(4) 0.019(4) 0.004(4)
OW2 0.135(9) 0.091(8) 0.098(8) 0.041(7) -0.029(7) -0.005(6)

loop_
_atom_type_symbol
_atom_type_description
_atom_type_scat_dispersion_real
_atom_type_scat_dispersion_imag
_atom_type_scat_source
C C 0.0033 0.0016 'International Tables Vol C Tables 4.2.6.8 and 6.1.1.4'
H H 0.0000 0.0000 'International Tables Vol C Tables 4.2.6.8 and 6.1.1.4'
Bi Bi -4.1077 10.2566 'International Tables Vol C Tables 4.2.6.8 and 6.1.1.4'
I I -0.4742 1.8119 'International Tables Vol C Tables 4.2.6.8 and 6.1.1.4'
N N 0.0061 0.0033 'International Tables Vol C Tables 4.2.6.8 and 6.1.1.4'
O O 0.0106 0.0060 'International Tables Vol C Tables 4.2.6.8 and 6.1.1.4'

loop_
_geom_angle_atom_site_label_1
_geom_angle_atom_site_label_2
_geom_angle_atom_site_label_3
_geom_angle_site_symmetry_1
_geom_angle_site_symmetry_3
_geom_angle
I2 Bi I3 . . 96.05(2)
I2 Bi I4 . 3_666 91.41(2)
I3 Bi I4 . 3_666 92.30(2)
I2 Bi I1 . 3_766 92.39(2)
I3 Bi I1 . 3_766 86.92(2)
I4 Bi I1 3_666 3_766 176.18(2)
I2 Bi I1 . . 91.58(2)
I3 Bi I1 . . 170.46(2)
I4 Bi I1 3_666 . 93.21(2)
I1 Bi I1 3_766 . 87.07(2)
I2 Bi I4 . . 177.35(2)
I3 Bi I4 . . 86.19(2)
I4 Bi I4 3_666 . 87.08(2)
I1 Bi I4 3_766 . 89.14(2)
I1 Bi I4 . . 86.33(2)
Bi I1 Bi 3_766 . 92.93(2)
Bi I4 Bi 3_666 . 92.92(2)
C1 N HA . . 109.5
C1 N HB . . 109.5
HA N HB . . 109.5
C1 N HC . . 109.5
HA N HC . . 109.5
HB N HC . . 109.5
C6 C1 C2 . . 119.6(11)
C6 C1 N . . 118.9(10)
C2 C1 N . . 121.5(10)
C3 C2 C1 . . 121.3(10)
C3 C2 H2 . . 119.4
C1 C2 H2 . . 119.4
C2 C3 C4 . . 120.5(10)
C2 C3 H3 . . 119.8
C4 C3 H3 . . 119.8
C3 C4 O . . 124.8(9)
C3 C4 C5 . . 119.8(10)
O C4 C5 . . 115.4(9)
C6 C5 C4 . . 118.6(10)
C6 C5 H5 . . 120.7
C4 C5 H5 . . 120.7
C1 C6 C5 . . 120.3(10)
C1 C6 H6 . . 119.9
C5 C6 H6 . . 119.9
O C7 H7A . . 109.5
O C7 H7B . . 109.5
H7A C7 H7B . . 109.5
O C7 H7C . . 109.5
H7A C7 H7C . . 109.5
H7B C7 H7C . . 109.5
C4 O C7 . . 116.7(8)
HW1A OW1 HW1B . . 108.5
HW2A OW2 HW2B . . 108.4

loop_
_geom_bond_atom_site_label_1
_geom_bond_atom_site_label_2
_geom_bond_site_symmetry_2
_geom_bond_distance
_geom_bond_publ_flag
Bi I2 . 2.8938(7) y
Bi I3 . 2.9850(7) y
Bi I4 3_666 3.0184(8) y
Bi I1 3_766 3.1390(8) y
Bi I1 . 3.1842(8) y
Bi I4 . 3.3238(7) y
I1 Bi 3_766 3.1390(8) ?
I4 Bi 3_666 3.0184(8) ?
N C1 . 1.468(14) ?
N HA . 0.8900 ?
N HB . 0.8900 ?
N HC . 0.8900 ?
C1 C6 . 1.376(15) ?
C1 C2 . 1.386(15) ?
C2 C3 . 1.336(14) ?
C2 H2 . 0.9300 ?
C3 C4 . 1.379(14) ?
C3 H3 . 0.9300 ?
C4 O . 1.386(13) ?
C4 C5 . 1.410(14) ?
C5 C6 . 1.387(15) ?
C5 H5 . 0.9300 ?
C6 H6 . 0.9300 ?
C7 O . 1.425(12) ?
C7 H7A . 0.9600 ?
C7 H7B . 0.9600 ?
C7 H7C . 0.9600 ?
OW1 HW1A . 0.8518 ?
OW1 HW1B . 0.8479 ?
OW2 HW2A . 0.8511 ?
OW2 HW2B . 0.8499 ?

loop_
_geom_hbond_atom_site_label_D
_geom_hbond_atom_site_label_H
_geom_hbond_atom_site_label_A
_geom_hbond_site_symmetry_A
_geom_hbond_distance_DH
_geom_hbond_distance_HA
_geom_hbond_distance_DA
_geom_hbond_angle_DHA
N HA I3 2_545 0.89 2.77 3.658(10) 175.5
N HB OW1 2_645 0.89 1.97 2.762(12) 147.2
N HC OW2 . 0.89 1.88 2.704(14) 154.0
OW1 HW1A I3 . 0.85 2.77 3.604(7) 166.8
OW2 HW2A I1 3_666 0.85 3.23 3.817(10) 128.8
OW2 HW2A I3 . 0.85 3.20 3.850(12) 135.3
OW2 HW2B OW1 1_455 0.85 2.32 2.925(13) 128.6

_cod_database_fobs_code 2241243
